data_2009210
loop_
_publ_author_name
'Zhang, Bing-guang'
'Liu, Yong-Jiang'
'Gou, Shao-hua'
'Duan, Chun-Ying'
'You, Xiao-Zeng'

_publ_section_title
;
 4-(1<i>H</i>,3<i>H</i>^+^-1,3-Benzimidazol-2-ylio)pyridine
 <i>N</i>-oxide dihydrogenphosphate monohydrate
;
_journal_issue 11
_journal_name_full 'Acta Crystallographica Section C'
_journal_page_first 1929
_journal_page_last 1930
_journal_paper_doi 10.1107/S0108270199010185
_journal_volume 55
_journal_year 1999
_chemical_formula_iupac 'C12 H10 N3 O 1+, H2 P O4 1-, H2 O'
_chemical_formula_moiety 'C12 H10 N3 O 1+, H2 P O4 1-, H2 O'
_chemical_formula_sum 'C12 H14 N3 O6 P'
_chemical_formula_weight 327.23
_chemical_name_systematic
;
 4-Benzoimidazol-2-yl-pyridinium N-oxide dihydrogenphosphate monohydrate
;
_space_group_IT_number 2
_symmetry_cell_setting triclinic
_symmetry_space_group_name_Hall '-P 1'
_symmetry_space_group_name_H-M 'P -1'
_cell_angle_alpha 93.93(4)
_cell_angle_beta 103.99(3)
_cell_angle_gamma 107.26(7)
_cell_formula_units_Z 2
_cell_length_a 7.503(8)
_cell_length_b 9.702(5)
_cell_length_c 10.501(3)
_cell_measurement_reflns_used 41
_cell_measurement_temperature 293(2)
_cell_measurement_theta_max 12.74
_cell_measurement_theta_min 4.90
_cell_volume 700.2(9)
_computing_cell_refinement XSCANS
_computing_data_collection 'XSCANS (Siemens, 1994)'
_computing_data_reduction XSCANS
_computing_molecular_graphics SHELXTL
_computing_structure_refinement SHELXTL
_computing_structure_solution 'SHELXTL (Sheldrick, 1995)'
_diffrn_measurement_device 'Siemens P4'
_diffrn_measurement_method 2\q/\w
_diffrn_radiation_type MoK\a
_diffrn_radiation_wavelength 0.71073
_diffrn_reflns_av_R_equivalents 0.024
_diffrn_reflns_limit_h_max 8
_diffrn_reflns_limit_h_min -1
_diffrn_reflns_limit_k_max 11
_diffrn_reflns_limit_k_min -11
_diffrn_reflns_limit_l_max 12
_diffrn_reflns_limit_l_min -12
_diffrn_reflns_number 3084
_diffrn_reflns_theta_max 25
_diffrn_reflns_theta_min 2.02
_diffrn_standards_decay_% 5.17
_diffrn_standards_interval_count 97
_diffrn_standards_number 3
_exptl_absorpt_coefficient_mu 0.232
_exptl_absorpt_correction_type none
_exptl_crystal_colour colourless
_exptl_crystal_density_diffrn 1.552
_exptl_crystal_density_method 'not measured'
_exptl_crystal_description block
_exptl_crystal_F_000 340
_exptl_crystal_size_max 0.40
_exptl_crystal_size_mid 0.30
_exptl_crystal_size_min 0.30
_refine_diff_density_max 0.26
_refine_diff_density_min -0.39
_refine_ls_extinction_coef 0.076(5)
_refine_ls_extinction_method SHELXL97
_refine_ls_goodness_of_fit_all 1.065
_refine_ls_goodness_of_fit_obs 1.086
_refine_ls_hydrogen_treatment refall
_refine_ls_matrix_type full
_refine_ls_number_parameters 256
_refine_ls_number_reflns 2467
_refine_ls_number_restraints 1
_refine_ls_restrained_S_all 1.065
_refine_ls_restrained_S_obs 1.086
_refine_ls_R_factor_all 0.041
_refine_ls_R_factor_obs .033
_refine_ls_shift/esd_max 0.001
_refine_ls_shift/esd_mean 0.000
_refine_ls_structure_factor_coef Fsqd
_refine_ls_weighting_details 'w = 1/[\s^2^(Fo^2^)+(0.0455P)^2^+0.2386P] where P = Fo^2^+2Fc^2^)/3'
_refine_ls_weighting_scheme calc
_refine_ls_wR_factor_all 0.094
_refine_ls_wR_factor_obs .089
_reflns_number_observed 2177
_reflns_number_total 2467
_reflns_observed_criterion I>2\s(I)
_cod_data_source_file ta1261.cif
_cod_data_source_block duan9901
_cod_depositor_comments
;
The following automatic conversions were performed:
'_symmetry_cell_setting' value 'Triclinic' changed to 'triclinic'
according to '/home/saulius/struct/CIF-dictionaries/cif_core.dic'
dictionary named 'cif_core.dic' version 2.4.1 from 2010-06-29.

Automatic conversion script
Id: cif_fix_enum 1527 2010-12-29 10:47:43Z saulius 

The following automatic conversions were performed:

'_symmetry_cell_setting' value 'Triclinic' changed to 'triclinic'
according to /home/saulius/struct/CIF-dictionaries/cif_core.dic
dictionary named 'cif_core.dic' version 2.4.1 from 2010-06-29.

Automatic conversion script
Id: cif_fix_values 1715 2011-07-08 13:25:40Z adriana 

The following automatic conversions were performed:

'_refine_ls_weighting_scheme' value 'calc w =
1/[\s^2^(Fo^2^)+(0.0455P)^2^+0.2386P] where P = Fo^2^+2Fc^2^)/3' was
changed to 'calc'. New tag '_refine_ls_weighting_details' was
created. The value of the new tag was set to 'w =
1/[\s^2^(Fo^2^)+(0.0455P)^2^+0.2386P] where P = Fo^2^+2Fc^2^)/3'.

Automatic conversion script
Id: cif_fix_values 3143 2015-03-26 13:38:13Z robertas 
;
_cod_original_cell_volume 700.1(8)
_cod_database_code 2009210

loop_
_symmetry_equiv_pos_as_xyz
'x, y, z'
'-x, -y, -z'

loop_
_atom_site_aniso_label
_atom_site_aniso_U_11
_atom_site_aniso_U_22
_atom_site_aniso_U_33
_atom_site_aniso_U_12
_atom_site_aniso_U_13
_atom_site_aniso_U_23
P1 .0348(3) .0282(3) .0297(3) .0104(2) .0025(2) -.0017(2)
O1W .0374(8) .0410(8) .0486(9) .0086(6) .0002(7) .0167(7)
O1 .0646(10) .0394(8) .0379(8) .0208(7) .0184(7) .0111(6)
O2 .0340(8) .0465(8) .0491(8) .0123(6) .0002(6) -.0144(6)
O3 .0382(8) .0414(8) .0512(9) .0078(6) .0087(7) -.0111(7)
O4 .0623(9) .0429(8) .0291(7) .0259(7) .0042(6) .0012(6)
O5 .0453(8) .0264(6) .0372(7) .0052(6) .0026(6) -.0044(5)
N1 .0331(8) .0264(7) .0291(7) .0067(6) .0081(6) .0005(6)
N2 .0350(8) .0251(7) .0313(8) .0096(6) .0036(6) .0073(6)
N3 .0319(8) .0260(7) .0294(8) .0085(6) .0056(6) .0048(6)
C1 .0415(11) .0278(9) .0357(10) .0135(8) .0071(8) .0053(7)
C2 .0385(10) .0303(9) .0334(10) .0132(8) .0044(8) .0041(7)
C3 .0286(9) .0287(9) .0302(9) .0083(7) .0102(7) .0044(7)
C4 .0363(10) .0250(9) .0348(9) .0091(7) .0086(8) .0075(7)
C5 .0343(10) .0313(9) .0292(9) .0097(7) .0071(8) .0074(7)
C6 .0286(9) .0277(8) .0289(8) .0085(7) .0078(7) .0045(7)
C7 .0308(9) .0291(9) .0313(9) .0083(7) .0067(7) .0046(7)
C8 .0407(11) .0415(11) .0323(10) .0115(9) .0014(8) .0054(8)
C9 .0428(11) .0416(11) .0366(10) .0084(9) .0023(9) -.0036(8)
C10 .0402(11) .0288(10) .0468(11) .0060(8) .0092(9) -.0015(8)
C11 .0358(10) .0284(9) .0385(10) .0093(8) .0083(8) .0064(8)
C12 .0286(9) .0283(9) .0299(9) .0071(7) .0077(7) .0044(7)

loop_
_atom_site_label
_atom_site_fract_x
_atom_site_fract_y
_atom_site_fract_z
_atom_site_U_iso_or_equiv
_atom_site_thermal_displace_type
_atom_site_calc_flag
_atom_site_refinement_flags
_atom_site_occupancy
_atom_site_disorder_group
_atom_site_type_symbol
P1 .46739(7) .81777(5) .86294(4) .0323(2) Uani d . 1 . P
O1W .0663(2) .2429(2) .2615(2) .0449(4) Uani d . 1 . O
H1WB -.044(4) .211(3) .208(3) .064(8) Uiso d . 1 . H
H1WA .133(4) .300(3) .223(3) .068(9) Uiso d . 1 . H
O1 .4803(2) .6800(2) .92621(14) .0454(4) Uani d . 1 . O
H1O .554(4) .636(3) .896(3) .079(9) Uiso d . 1 . H
O2 .3082(2) .8625(2) .89747(14) .0465(4) Uani d . 1 . O
O3 .6663(2) .9402(2) .9172(2) .0463(4) Uani d . 1 . O
H3O .665(4) .995(3) .973(3) .071(9) Uiso d . 1 . H
O4 .4390(2) .78147(15) .71361(13) .0445(4) Uani d . 1 . O
H4O .328(4) -.129(4) .605(2) .109(12) Uiso d D 1 . H
O5 .6977(2) .54977(13) .85197(13) .0398(3) Uani d . 1 . O
N1 .5927(2) .42658(15) .76908(14) .0305(3) Uani d . 1 . N
N2 .1553(2) .0252(2) .38502(15) .0313(4) Uani d . 1 . N
H2N .136(3) .093(2) .345(2) .039(6) Uiso d . 1 . H
N3 .2650(2) -.0982(2) .53733(14) .0298(3) Uani d D 1 . N
C1 .4677(3) .4305(2) .6547(2) .0351(4) Uani d . 1 . C
H1 .457(3) .521(3) .644(2) .046(6) Uiso d . 1 . H
C2 .3611(3) .3044(2) .5675(2) .0347(4) Uani d . 1 . C
H2 .272(4) .311(2) .486(2) .053(6) Uiso d . 1 . H
C3 .3816(2) .1712(2) .5974(2) .0290(4) Uani d . 1 . C
C4 .5118(3) .1720(2) .7170(2) .0323(4) Uani d . 1 . C
H4 .531(3) .090(2) .742(2) .043(6) Uiso d . 1 . H
C5 .6156(3) .2994(2) .8017(2) .0320(4) Uani d . 1 . C
H5 .702(3) .307(2) .885(2) .038(5) Uiso d . 1 . H
C6 .2693(2) .0344(2) .5078(2) .0286(4) Uani d . 1 . C
C7 .0726(3) -.1205(2) .3306(2) .0311(4) Uani d . 1 . C
C8 -.0519(3) -.1909(2) .2069(2) .0402(5) Uani d . 1 . C
H8 -.094(3) -.135(2) .139(2) .044(6) Uiso d . 1 . H
C9 -.1035(3) -.3413(2) .1861(2) .0436(5) Uani d . 1 . C
H9 -.192(4) -.390(3) .101(3) .057(7) Uiso d . 1 . H
C10 -.0347(3) -.4193(2) .2841(2) .0407(5) Uani d . 1 . C
H10 -.075(3) -.519(2) .263(2) .043(6) Uiso d . 1 . H
C11 .0883(3) -.3501(2) .4056(2) .0348(4) Uani d . 1 . C
H11 .139(3) -.404(2) .477(2) .041(5) Uiso d . 1 . H
C12 .1421(2) -.1976(2) .4280(2) .0294(4) Uani d . 1 . C

loop_
_atom_type_symbol
_atom_type_description
_atom_type_scat_dispersion_real
_atom_type_scat_dispersion_imag
_atom_type_scat_source
C C 0.0033 0.0016 'International Tables Vol C Tables 4.2.6.8 and 6.1.1.4'
H H 0.0000 0.0000 'International Tables Vol C Tables 4.2.6.8 and 6.1.1.4'
N N 0.0061 0.0033 'International Tables Vol C Tables 4.2.6.8 and 6.1.1.4'
O O 0.0106 0.0060 'International Tables Vol C Tables 4.2.6.8 and 6.1.1.4'
P P 0.1023 0.0942 'International Tables Vol C Tables 4.2.6.8 and 6.1.1.4'

loop_
_geom_angle_atom_site_label_1
_geom_angle_atom_site_label_2
_geom_angle_atom_site_label_3
_geom_angle
_geom_angle_publ_flag
O2 P1 O4 114.30(9) yes
O2 P1 O1 108.69(10) yes
O4 P1 O1 107.70(9) yes
O2 P1 O3 111.32(10) yes
O4 P1 O3 106.16(10) yes
O1 P1 O3 108.46(10) yes
O5 N1 C1 119.9(2) yes
O5 N1 C5 118.9(2) yes
C1 N1 C5 121.2(2) yes
C6 N2 C7 108.1(2) ?
C6 N3 C12 106.76(15) ?
N1 C1 C2 120.4(2) yes
C1 C2 C3 120.1(2) yes
C4 C3 C2 117.6(2) ?
C4 C3 C6 120.6(2) ?
C2 C3 C6 121.8(2) ?
C5 C4 C3 120.8(2) ?
N1 C5 C4 119.9(2) ?
N3 C6 N2 111.0(2) ?
N3 C6 C3 124.6(2) ?
N2 C6 C3 124.4(2) ?
N2 C7 C8 132.2(2) ?
N2 C7 C12 105.8(2) ?
C8 C7 C12 121.9(2) ?
C9 C8 C7 116.2(2) ?
C8 C9 C10 122.1(2) ?
C11 C10 C9 121.8(2) ?
C10 C11 C12 116.8(2) ?
N3 C12 C7 108.3(2) ?
N3 C12 C11 130.4(2) ?
C7 C12 C11 121.3(2) ?

loop_
_geom_bond_atom_site_label_1
_geom_bond_atom_site_label_2
_geom_bond_site_symmetry_2
_geom_bond_distance
_geom_bond_publ_flag
P1 O2 . 1.497(2) yes
P1 O4 . 1.5318(14) yes
P1 O1 . 1.551(2) yes
P1 O3 . 1.552(2) yes
O5 N1 . 1.332(2) yes
N1 C1 . 1.344(2) yes
N1 C5 . 1.351(2) yes
N2 C6 . 1.344(2) yes
N2 C7 . 1.381(2) yes
N3 C6 . 1.337(2) yes
N3 C12 . 1.381(2) yes
C1 C2 . 1.374(3) ?
C2 C3 . 1.394(3) ?
C3 C4 . 1.390(3) ?
C3 C6 . 1.462(3) ?
C4 C5 . 1.367(3) ?
C7 C8 . 1.393(3) ?
C7 C12 . 1.398(2) ?
C8 C9 . 1.380(3) ?
C9 C10 . 1.407(3) ?
C10 C11 . 1.370(3) ?
C11 C12 . 1.399(3) ?

loop_
_geom_hbond_atom_site_label_D
_geom_hbond_atom_site_label_H
_geom_hbond_atom_site_label_A
_geom_hbond_site_symmetry_A
_geom_hbond_distance_DH
_geom_hbond_distance_HA
_geom_hbond_distance_DA
_geom_hbond_angle_DHA
_geom_hbond_publ_flag
O1 H1O O5 . 0.89(4) 1.67(4) 2.563(3) 176(3) yes
N2 H2N O1W . 0.83(2) 1.89(3) 2.717(3) 173(2) yes
O3 H3O O2 2_677 0.77(3) 1.80(3) 2.565(2) 173(3) yes
O1W H1WA O5 2_666 0.83(3) 1.97(3) 2.800(2) 174(3) yes
O1W H1WB O2 2_566 0.83(3) 1.91(3) 2.742(3) 175(4) yes
N3 H4O O4 1_545 0.87(3) 1.69(3) 2.555(2) 168(3) yes
